data_4104441
loop_
_publ_author_name
'Shi-Yao Yang'
'Pan\<ce Naumov'
'Shunichi Fukuzumi'

_publ_section_title
;
 Topochemical Limits for Solid-State Photoreactivity by Fine Tuning of the
 \p-\p Interactions
;
_journal_name_full 'Journal of the American Chemical Society'
_journal_page_first 7247
_journal_page_last 7249
_journal_paper_doi 10.1021/ja902094b
_journal_volume 131
_journal_year 2009
_chemical_formula_moiety 'C12 H10 O4'
_chemical_formula_sum 'C12 H10 O4'
_chemical_formula_weight 218.20
_chemical_name_systematic
; 
 ? 
;
_space_group_IT_number 11
_symmetry_cell_setting monoclinic
_symmetry_space_group_name_Hall '-P 2yb'
_symmetry_space_group_name_H-M 'P 1 21/m 1'
_atom_sites_solution_hydrogens geom
_atom_sites_solution_primary direct
_atom_sites_solution_secondary difmap
_audit_creation_method SHELXL-97
_cell_angle_alpha 90.00
_cell_angle_beta 91.777(3)
_cell_angle_gamma 90.00
_cell_formula_units_Z 2
_cell_length_a 3.8266(2)
_cell_length_b 23.0145(9)
_cell_length_c 5.9776(2)
_cell_measurement_temperature 296(2)
_cell_volume 526.18(4)
_computing_cell_refinement 'APEX2 (Bruker, 2006)'
_computing_data_collection 'APEX2 (Bruker, 2006)'
_computing_data_reduction 'SAINT (Bruker, 2003)'
_computing_molecular_graphics 'ORTEP-II (Johnson, 1976)'
_computing_publication_material 'SHELXL-97 (Sheldrick, 1997)'
_computing_structure_refinement 'SHELXL-97 (Sheldrick, 1997)'
_computing_structure_solution 'SHELXS-97 (Sheldrick, 1997)'
_diffrn_ambient_temperature 296(2)
_diffrn_measured_fraction_theta_full 0.994
_diffrn_measured_fraction_theta_max 0.994
_diffrn_measurement_device_type 'APEX2 with CCD detector'
_diffrn_measurement_method 'omega scans'
_diffrn_radiation_monochromator 'Bruker Helios Confocal multilayered mirror'
_diffrn_radiation_source 'rotating anode'
_diffrn_radiation_type MoK\a
_diffrn_radiation_wavelength 0.71073
_diffrn_reflns_av_R_equivalents 0.0250
_diffrn_reflns_av_sigmaI/netI 0.0157
_diffrn_reflns_limit_h_max 4
_diffrn_reflns_limit_h_min -4
_diffrn_reflns_limit_k_max 29
_diffrn_reflns_limit_k_min -29
_diffrn_reflns_limit_l_max 7
_diffrn_reflns_limit_l_min -7
_diffrn_reflns_number 9073
_diffrn_reflns_theta_full 27.53
_diffrn_reflns_theta_max 27.53
_diffrn_reflns_theta_min 1.77
_exptl_absorpt_coefficient_mu 0.104
_exptl_absorpt_correction_T_max 0.9856
_exptl_absorpt_correction_T_min 0.9795
_exptl_absorpt_correction_type empirical
_exptl_absorpt_process_details 'SADABS (1996)'
_exptl_crystal_colour colorless
_exptl_crystal_density_diffrn 1.377
_exptl_crystal_description block
_exptl_crystal_F_000 228
_exptl_crystal_size_max 0.20
_exptl_crystal_size_mid 0.15
_exptl_crystal_size_min 0.14
_refine_diff_density_max 0.277
_refine_diff_density_min -0.103
_refine_diff_density_rms 0.033
_refine_ls_extinction_coef 0.00219(3)
_refine_ls_extinction_expression Fc^*^=kFc[1+0.001xFc^2^\l^3^/sin(2\q)]^-1/4^
_refine_ls_extinction_method SHELXL
_refine_ls_goodness_of_fit_ref 1.059
_refine_ls_hydrogen_treatment constr
_refine_ls_matrix_type full
_refine_ls_number_parameters 161
_refine_ls_number_reflns 1225
_refine_ls_number_restraints 28
_refine_ls_restrained_S_all 1.063
_refine_ls_R_factor_all 0.1477
_refine_ls_R_factor_gt 0.0830
_refine_ls_shift/su_max 0.006
_refine_ls_shift/su_mean 0.000
_refine_ls_structure_factor_coef Fsqd
_refine_ls_weighting_details 'calc w=1/[\s^2^(Fo^2^)+(0.1571P)^2^+0.1339P] where P=(Fo^2^+2Fc^2^)/3'
_refine_ls_weighting_scheme calc
_refine_ls_wR_factor_gt 0.2817
_refine_ls_wR_factor_ref 0.3529
_reflns_number_gt 505
_reflns_number_total 1225
_reflns_threshold_expression >2sigma(I)
_cod_data_source_file ja902094b_si_005.cif
_cod_data_source_block y
_cod_database_code 4104441

loop_
_symmetry_equiv_pos_as_xyz
'x, y, z'
'-x, y+1/2, -z'
'-x, -y, -z'
'x, -y-1/2, z'

loop_
_atom_site_label
_atom_site_type_symbol
_atom_site_fract_x
_atom_site_fract_y
_atom_site_fract_z
_atom_site_U_iso_or_equiv
_atom_site_adp_type
_atom_site_occupancy
_atom_site_symmetry_multiplicity
_atom_site_calc_flag
_atom_site_refinement_flags
_atom_site_disorder_assembly
_atom_site_disorder_group
C1 C 0.301170(2) 0.2500 0.417346(1) 0.11528(0) Uani 1 2 d S . .
H1A H 0.1955 0.2500 0.2751 0.138 Uiso 1 2 calc SR . .
C2 C 0.373040(1) 0.302478(0) 0.514080(1) 0.12195(0) Uani 1 1 d D . .
C3 C 0.530310(1) 0.301673(0) 0.722401(1) 0.14159(0) Uani 1 1 d D A .
H3A H 0.5855 0.3363 0.7952 0.170 Uiso 1 1 calc R . .
C4 C 0.605741(2) 0.2500 0.822707(1) 0.15196(0) Uani 1 2 d S . .
H4A H 0.7125 0.2500 0.9646 0.182 Uiso 1 2 calc SR A .
C5 C 0.312232(2) 0.362340(0) 0.422628(1) 0.09397(0) Uani 0.42 1 d PD A 1
H5A H 0.3818 0.3945 0.5069 0.113 Uiso 0.42 1 calc PR A 1
C6 C 0.159992(2) 0.369828(0) 0.222324(1) 0.09189(0) Uani 0.42 1 d PD A 1
H6A H 0.1024 0.3382 0.1317 0.110 Uiso 0.42 1 calc PR A 1
C7 C 0.085012(2) 0.429340(0) 0.147672(2) 0.13415(1) Uani 0.42 1 d PD A 1
O1 O -0.083934(2) 0.428803(0) -0.035473(1) 0.14116(0) Uani 0.42 1 d PD A 1
H1B H -0.0890 0.4617 -0.0884 0.212 Uiso 0.42 1 calc PR A 1
O2 O 0.191092(2) 0.474053(0) 0.236771(1) 0.12851(0) Uani 0.42 1 d PD A 1
C15 C 0.265683(3) 0.347056(0) 0.341564(2) 0.08087(0) Uani 0.30 1 d PD A 2
H15A H 0.1820 0.3347 0.2018 0.097 Uiso 0.30 1 calc PR A 2
C16 C 0.287568(4) 0.404393(0) 0.384099(2) 0.10573(1) Uani 0.30 1 d PD A 2
H16A H 0.3941 0.4156 0.5192 0.127 Uiso 0.30 1 calc PR A 2
C17 C 0.157485(3) 0.450522(0) 0.235088(2) 0.11835(1) Uani 0.30 1 d PD A 2
O11 O 0.017232(3) 0.431184(0) 0.057589(2) 0.13854(1) Uani 0.30 1 d PD A 2
H11A H -0.0331 0.4583 -0.0263 0.208 Uiso 0.30 1 calc PR A 2
O12 O 0.228865(3) 0.501945(0) 0.255606(2) 0.13110(0) Uani 0.30 1 d PD A 2
C25 C 0.594118(7) 0.357232(1) 0.460077(3) 0.12557(1) Uiso 0.14 1 d PD A 3
H25A H 0.7581 0.3778 0.5465 0.151 Uiso 0.14 1 calc PR A 3
C26 C 0.457580(3) 0.366362(1) 0.222102(3) 0.09935(1) Uiso 0.14 1 d PD A 3
H26A H 0.5063 0.3380 0.1167 0.119 Uiso 0.14 1 calc PR A 3
C27 C 0.246698(1) 0.418753(0) 0.145008(1) 0.12557(1) Uiso 0.14 1 d PD A 3
O21 O 0.083886(2) 0.420288(1) -0.040912(2) 0.11682(1) Uiso 0.14 1 d PD A 3
H21A H 0.0400 0.4541 -0.0742 0.175 Uiso 0.14 1 calc PR A 3
O22 O 0.252976(3) 0.458379(1) 0.281138(2) 0.13648(1) Uiso 0.14 1 d PD A 3
C35 C 0.091310(8) 0.352521(1) 0.424333(5) 0.15439(2) Uiso 0.14 1 d PD A 4
H35A H 0.0147 0.3751 0.5423 0.185 Uiso 0.14 1 calc PR A 4
C36 C -0.084402(3) 0.372780(1) 0.193760(4) 0.11936(1) Uiso 0.14 1 d PD A 4
H36A H -0.2481 0.3492 0.1198 0.143 Uiso 0.14 1 calc PR A 4
C37 C 0.015632(1) 0.430677(0) 0.094631(2) 0.15283(2) Uiso 0.14 1 d PD A 4
O31 O 0.005389(2) 0.434224(1) -0.115146(1) 0.09361(1) Uiso 0.14 1 d PD A 4
H31A H -0.1049 0.4633 -0.1537 0.140 Uiso 0.14 1 calc PR A 4
O32 O 0.099613(2) 0.470211(1) 0.221687(2) 0.27620(2) Uiso 0.14 1 d PD A 4

loop_
_atom_site_aniso_label
_atom_site_aniso_U_11
_atom_site_aniso_U_22
_atom_site_aniso_U_33
_atom_site_aniso_U_23
_atom_site_aniso_U_13
_atom_site_aniso_U_12
C1 0.11130(0) 0.14228(1) 0.09322(0) 0.000 0.01868(0) 0.000
C2 0.12970(0) 0.12491(0) 0.11313(0) -0.00639(0) 0.03407(0) -0.01614(0)
C3 0.10669(0) 0.18503(0) 0.13383(0) -0.01606(0) 0.01650(0) -0.04352(0)
C4 0.08908(0) 0.24158(1) 0.12487(1) 0.000 -0.00254(0) 0.000
C5 0.08394(0) 0.11645(1) 0.08267(0) -0.03479(0) 0.02123(0) -0.01185(1)
C6 0.07744(0) 0.09750(1) 0.10030(1) -0.01092(1) -0.00421(0) 0.00706(0)
C7 0.07426(1) 0.16639(1) 0.16401(1) 0.01577(1) 0.03940(1) 0.00930(1)
O1 0.13502(1) 0.10549(1) 0.18506(1) -0.01554(0) 0.03873(1) -0.02632(0)
O2 0.17551(1) 0.07803(0) 0.13070(1) -0.00709(0) -0.01593(1) -0.02404(0)
C15 0.07174(1) 0.08528(1) 0.08670(1) -0.01972(1) 0.02014(1) -0.00171(1)
C16 0.10292(1) 0.09600(1) 0.11737(1) -0.00179(1) -0.01114(1) -0.01792(1)
C17 0.12216(1) 0.07856(1) 0.15064(1) 0.01654(1) -0.05503(1) -0.02811(1)
O11 0.19807(1) 0.06385(1) 0.15420(1) -0.02158(1) 0.01374(1) -0.02223(1)
O12 0.15279(1) 0.08485(1) 0.15425(1) -0.00607(1) -0.01812(1) -0.02790(1)

loop_
_atom_type_symbol
_atom_type_description
_atom_type_scat_dispersion_real
_atom_type_scat_dispersion_imag
_atom_type_scat_source
C C 0.0033 0.0016 'International Tables Vol C Tables 4.2.6.8 and 6.1.1.4'
H H 0.0000 0.0000 'International Tables Vol C Tables 4.2.6.8 and 6.1.1.4'
O O 0.0106 0.0060 'International Tables Vol C Tables 4.2.6.8 and 6.1.1.4'

loop_
_geom_angle_atom_site_label_1
_geom_angle_atom_site_label_2
_geom_angle_atom_site_label_3
_geom_angle
_geom_angle_site_symmetry_1
_geom_angle_site_symmetry_3
C2 C1 C2 124.714(3) . 4_565
C2 C1 H1A 117.6 . .
C2 C1 H1A 117.6 4_565 .
C1 C2 C3 116.87(1) . .
C1 C2 C5 129.276(3) . .
C3 C2 C5 113.841(1) . .
C1 C2 C15 105.454(3) . .
C3 C2 C15 137.560(2) . .
C1 C2 C25 137.113(2) . .
C3 C2 C25 88.461(2) . .
C15 C2 C25 56.221(3) . .
C1 C2 C35 110.982(3) . .
C3 C2 C35 124.667(2) . .
C25 C2 C35 73.880(4) . .
C4 C3 C2 119.71(1) . .
C4 C3 H3A 120.1 . .
C2 C3 H3A 120.1 . .
C3 C4 C3 122.138(3) 4_565 .
C3 C4 H4A 118.9 4_565 .
C3 C4 H4A 118.9 . .
C6 C5 C2 120.524(1) . .
C6 C5 H5A 119.7 . .
C2 C5 H5A 119.7 . .
C5 C6 C7 118.194(1) . .
C5 C6 H6A 120.9 . .
C7 C6 H6A 120.9 . .
O2 C7 O1 122.952(2) . .
O2 C7 C6 126.490(3) . .
O1 C7 C6 110.318(1) . .
C7 O1 H1B 109.5 . .
C16 C15 C2 121.707(2) . .
C16 C15 H15A 119.1 . .
C2 C15 H15A 119.1 . .
C15 C16 C17 125.336(3) . .
C15 C16 H16A 117.3 . .
C17 C16 H16A 117.3 . .
O12 C17 O11 121.153(1) . .
O12 C17 C16 124.878(3) . .
O11 C17 C16 112.686(3) . .
C17 O11 H11A 109.5 . .
C26 C25 C2 97.652(2) . .
C26 C25 H25A 131.2 . .
C2 C25 H25A 131.2 . .
C27 C26 C25 124.133(2) . .
C27 C26 H26A 117.9 . .
C25 C26 H26A 117.9 . .
O22 C27 O21 124.505(2) . .
O22 C27 C26 113.092(3) . .
O21 C27 C26 122.403(2) . .
C27 O21 H21A 109.5 . .
C36 C35 C2 137.813(2) . .
C36 C35 H35A 111.1 . .
C2 C35 H35A 111.1 . .
C37 C36 C35 119.620(2) . .
C37 C36 H36A 120.2 . .
C35 C36 H36A 120.2 . .
O32 C37 O31 124.866(2) . .
O32 C37 C36 118.519(3) . .
O31 C37 C36 116.615(2) . .
C37 O31 H31A 109.5 . .

loop_
_geom_bond_atom_site_label_1
_geom_bond_atom_site_label_2
_geom_bond_distance
_geom_bond_site_symmetry_2
C1 C2 1.3634 .
C1 C2 1.3634 4_565
C1 H1A 0.9300 .
C2 C3 1.3663 .
C2 C5 1.4977 .
C2 C15 1.5028 .
C2 C25 1.5572 .
C2 C35 1.6555 .
C3 C4 1.3588 .
C3 H3A 0.9300 .
C4 C3 1.3588 4_565
C4 H4A 0.9300 .
C5 C6 1.3264 .
C5 H5A 0.9300 .
C6 C7 1.4661 .
C6 H6A 0.9300 .
C7 O2 1.2223 .
C7 O1 1.2541 .
O1 H1B 0.8200 .
C15 C16 1.3460 .
C15 H15A 0.9300 .
C16 C17 1.4631 .
C16 H16A 0.9300 .
C17 O12 1.2199 .
C17 O11 1.2556 .
O11 H11A 0.8200 .
C25 C26 1.5148 .
C25 H25A 0.9300 .
C26 C27 1.5147 .
C26 H26A 0.9300 .
C27 O22 1.2220 .
C27 O21 1.2576 .
O21 H21A 0.8200 .
C35 C36 1.5848 .
C35 H35A 0.9300 .
C36 C37 1.5123 .
C36 H36A 0.9300 .
C37 O32 1.2218 .
C37 O31 1.2560 .
O31 H31A 0.8200 .

loop_
_geom_hbond_atom_site_label_D
_geom_hbond_atom_site_label_H
_geom_hbond_atom_site_label_A
_geom_hbond_distance_DH
_geom_hbond_distance_HA
_geom_hbond_distance_DA
_geom_hbond_angle_DHA
_geom_hbond_site_symmetry_A
O1 H1B O2 0.82 1.76 2.566 166.1 3_565
O11 H11A O12 0.82 1.79 2.579 160.2 3_565
O11 H11A O11 0.82 2.55 3.24331(12) 142.9 3_565
O21 H21A O22 0.82 2.60 3.37734(10) 159.0 3_565
O31 H31A O32 0.82 1.58 2.321 148.2 3_565
